data_4327601
loop_
_publ_author_name
'Yann Bretonni\`ere'
'Marinella Mazzanti'
'Jacques P\'ecaut'
'Frank A. Dunand'
'Andr\'e E. Merbach'

_publ_section_title
;
 Solid-State and Solution Properties of the Lanthanide Complexes of a New
 Heptadentate Tripodal Ligand: A Route to Gadolinium Complexes with an
 Improved Relaxation Efficiency
;
_journal_name_full 'Inorganic Chemistry'
_journal_page_first 6737
_journal_page_last 6745
_journal_paper_doi 10.1021/ic010591+
_journal_volume 40
_journal_year 2001
_chemical_formula_sum 'C42 H44 N8 Nd2 O19'
_chemical_formula_weight 1253.33
_chemical_name_systematic
;
  ?
;
_space_group_IT_number 14
_symmetry_cell_setting monoclinic
_symmetry_space_group_name_Hall '-P 2ybc'
_symmetry_space_group_name_H-M 'P 1 21/c 1'
_atom_sites_solution_hydrogens geom
_atom_sites_solution_primary direct
_atom_sites_solution_secondary difmap
_audit_creation_method SHELXL-97
_cell_angle_alpha 90.00
_cell_angle_beta 101.7240(10)
_cell_angle_gamma 90.00
_cell_formula_units_Z 4
_cell_length_a 22.9762(10)
_cell_length_b 13.0157(5)
_cell_length_c 15.4341(6)
_cell_measurement_temperature 193(2)
_cell_volume 4519.3(3)
_computing_cell_refinement 'Bruker SMART'
_computing_data_collection 'Bruker SMART'
_computing_data_reduction 'Bruker SHELXTL'
_computing_molecular_graphics 'Bruker SHELXTL'
_computing_publication_material 'Bruker SHELXTL'
_computing_structure_refinement 'SHELXL-97 (Sheldrick, 1997)'
_computing_structure_solution 'SHELXS-97 (Sheldrick, 1990)'
_diffrn_ambient_temperature 193(2)
_diffrn_measured_fraction_theta_full 0.911
_diffrn_measured_fraction_theta_max 0.911
_diffrn_measurement_device_type 'CCD area detector'
_diffrn_measurement_method 'phi and omega scans'
_diffrn_radiation_monochromator graphite
_diffrn_radiation_source 'fine-focus sealed tube'
_diffrn_radiation_type MoK\a
_diffrn_radiation_wavelength 0.71073
_diffrn_reflns_av_R_equivalents 0.0474
_diffrn_reflns_av_sigmaI/netI 0.0687
_diffrn_reflns_limit_h_max 30
_diffrn_reflns_limit_h_min -30
_diffrn_reflns_limit_k_max 17
_diffrn_reflns_limit_k_min -14
_diffrn_reflns_limit_l_max 19
_diffrn_reflns_limit_l_min -19
_diffrn_reflns_number 28448
_diffrn_reflns_theta_full 28.94
_diffrn_reflns_theta_max 28.94
_diffrn_reflns_theta_min 1.81
_exptl_absorpt_coefficient_mu 2.362
_exptl_absorpt_correction_type none
_exptl_crystal_density_diffrn 1.842
_exptl_crystal_F_000 2496
_exptl_crystal_size_max 0.08
_exptl_crystal_size_mid 0.1
_exptl_crystal_size_min 0.2
_refine_diff_density_max 0.885
_refine_diff_density_min -1.543
_refine_diff_density_rms 0.192
_refine_ls_extinction_method none
_refine_ls_goodness_of_fit_ref 0.985
_refine_ls_hydrogen_treatment mixed
_refine_ls_matrix_type full
_refine_ls_number_parameters 760
_refine_ls_number_reflns 10879
_refine_ls_number_restraints 0
_refine_ls_restrained_S_all 0.985
_refine_ls_R_factor_all 0.0557
_refine_ls_R_factor_gt 0.0318
_refine_ls_shift/su_max 0.065
_refine_ls_shift/su_mean 0.001
_refine_ls_structure_factor_coef Fsqd
_refine_ls_weighting_details 'calc w=1/[\s^2^(Fo^2^)+(0.0432P)^2^+0.0000P] where P=(Fo^2^+2Fc^2^)/3'
_refine_ls_weighting_scheme calc
_refine_ls_wR_factor_gt 0.0708
_refine_ls_wR_factor_ref 0.0867
_reflns_number_gt 7769
_reflns_number_total 10879
_reflns_threshold_expression >2sigma(I)
_cod_data_source_file ic0105912B_03.cif
_cod_data_source_block struc3
_cod_database_code 4327601

loop_
_symmetry_equiv_pos_as_xyz
'x, y, z'
'-x, y+1/2, -z+1/2'
'-x, -y, -z'
'x, -y-1/2, z-1/2'

loop_
_atom_site_label
_atom_site_type_symbol
_atom_site_fract_x
_atom_site_fract_y
_atom_site_fract_z
_atom_site_U_iso_or_equiv
_atom_site_adp_type
_atom_site_occupancy
_atom_site_symmetry_multiplicity
_atom_site_calc_flag
Nd1 Nd 0.037422(6) 0.357165(12) 0.042065(9) 0.01392(4) Uani 1 1 d
O1 O 0.01655(8) 0.25448(15) -0.09501(12) 0.0205(5) Uani 1 1 d
O2 O -0.04580(9) 0.14576(17) -0.18173(12) 0.0266(6) Uani 1 1 d
O3 O -0.03336(9) 0.39476(17) 0.14263(13) 0.0251(5) Uani 1 1 d
O11 O 0.04119(8) 0.54796(15) 0.05495(12) 0.0180(5) Uani 1 1 d
O12 O 0.10637(9) 0.67715(16) 0.06656(14) 0.0270(6) Uani 1 1 d
O21 O 0.09689(8) 0.43559(16) -0.05500(13) 0.0221(5) Uani 1 1 d
O22 O 0.17405(9) 0.43827(18) -0.12306(14) 0.0334(6) Uani 1 1 d
N1 N -0.00427(10) 0.17306(18) 0.05047(14) 0.0169(6) Uani 1 1 d
N2 N 0.11050(10) 0.44081(18) 0.17751(15) 0.0162(6) Uani 1 1 d
N3 N 0.14115(10) 0.27817(18) 0.04718(14) 0.0171(6) Uani 1 1 d
N4 N 0.08126(10) 0.23057(18) 0.18673(14) 0.0179(6) Uani 1 1 d
C1 C 0.03093(13) 0.1703(2) 0.20935(18) 0.0208(7) Uani 1 1 d
H1A H 0.0492(11) 0.112(2) 0.2549(17) 0.011(7) Uiso 1 1 d
H1B H 0.0099(12) 0.215(2) 0.2419(18) 0.026(8) Uiso 1 1 d
C2 C -0.01017(12) 0.1317(2) 0.12771(18) 0.0192(7) Uani 1 1 d
C3 C -0.05265(14) 0.0555(2) 0.13175(19) 0.0241(8) Uani 1 1 d
H3 H -0.0548(13) 0.015(2) 0.192(2) 0.032(9) Uiso 1 1 d
C4 C -0.08972(14) 0.0258(2) 0.0537(2) 0.0277(8) Uani 1 1 d
H4 H -0.1189(14) -0.027(3) 0.055(2) 0.041(10) Uiso 1 1 d
C5 C -0.08248(13) 0.0677(2) -0.0270(2) 0.0232(8) Uani 1 1 d
H5 H -0.1098(14) 0.055(3) -0.088(2) 0.044(10) Uiso 1 1 d
C6 C -0.03838(12) 0.1388(2) -0.02565(17) 0.0173(7) Uani 1 1 d
C7 C -0.02220(12) 0.1836(2) -0.10842(18) 0.0197(7) Uani 1 1 d
C11 C 0.11324(14) 0.2856(2) 0.26645(19) 0.0239(8) Uani 1 1 d
H11A H 0.1494(12) 0.244(2) 0.2996(19) 0.027(8) Uiso 1 1 d
H11B H 0.0919(15) 0.295(3) 0.314(2) 0.049(11) Uiso 1 1 d
C12 C 0.13840(12) 0.3880(2) 0.24812(18) 0.0176(7) Uani 1 1 d
C13 C 0.18541(13) 0.4299(2) 0.30852(19) 0.0233(8) Uani 1 1 d
H13 H 0.2039(11) 0.380(2) 0.3523(17) 0.015(7) Uiso 1 1 d
C14 C 0.20271(14) 0.5290(3) 0.2962(2) 0.0279(9) Uani 1 1 d
H14 H 0.2299(13) 0.560(2) 0.3344(19) 0.027(9) Uiso 1 1 d
C15 C 0.17315(13) 0.5859(2) 0.2249(2) 0.0248(8) Uani 1 1 d
H15 H 0.1870(11) 0.649(2) 0.2092(17) 0.017(8) Uiso 1 1 d
C16 C 0.12720(12) 0.5376(2) 0.16650(18) 0.0174(7) Uani 1 1 d
C17 C 0.09042(12) 0.5946(2) 0.08966(18) 0.0176(7) Uani 1 1 d
C21 C 0.12252(14) 0.1559(2) 0.1573(2) 0.0232(8) Uani 1 1 d
H21A H 0.1029(10) 0.107(2) 0.1252(16) 0.005(7) Uiso 1 1 d
H21B H 0.1466(13) 0.114(3) 0.212(2) 0.037(10) Uiso 1 1 d
C22 C 0.16282(12) 0.2006(2) 0.10169(18) 0.0202(7) Uani 1 1 d
C23 C 0.21751(14) 0.1566(3) 0.1007(2) 0.0277(8) Uani 1 1 d
H23 H 0.2302(16) 0.114(3) 0.138(2) 0.059(13) Uiso 1 1 d
C24 C 0.25025(14) 0.1916(3) 0.0410(2) 0.0299(9) Uani 1 1 d
H24 H 0.284(2) 0.197(4) 0.035(3) 0.12(2) Uiso 1 1 d
C25 C 0.22831(13) 0.2723(3) -0.0153(2) 0.0245(8) Uani 1 1 d
H25 H 0.2506(12) 0.305(2) -0.0538(18) 0.019(8) Uiso 1 1 d
C26 C 0.17421(12) 0.3140(2) -0.00944(18) 0.0194(7) Uani 1 1 d
C27 C 0.14720(13) 0.4033(2) -0.06772(19) 0.0206(7) Uani 1 1 d
Nd2 Nd 0.421870(7) 0.570172(12) 0.431128(10) 0.01691(4) Uani 1 1 d
O41 O 0.35337(9) 0.42116(17) 0.40748(14) 0.0272(6) Uani 1 1 d
O42 O 0.30702(10) 0.30031(18) 0.31759(16) 0.0428(7) Uani 1 1 d
O43 O 0.50225(9) 0.60376(18) 0.34854(13) 0.0271(6) Uani 1 1 d
O51 O 0.51374(8) 0.58223(15) 0.54943(12) 0.0189(5) Uani 1 1 d
O52 O 0.54612(10) 0.64145(18) 0.68575(14) 0.0329(6) Uani 1 1 d
O61 O 0.40050(9) 0.53144(17) 0.57500(13) 0.0257(6) Uani 1 1 d
O62 O 0.33352(10) 0.5033(2) 0.65877(16) 0.0437(7) Uani 1 1 d
N41 N 0.35596(10) 0.5482(2) 0.27404(16) 0.0231(7) Uani 1 1 d
N42 N 0.45552(10) 0.75196(18) 0.49508(15) 0.0188(6) Uani 1 1 d
N43 N 0.32626(10) 0.65537(19) 0.46621(16) 0.0212(6) Uani 1 1 d
N44 N 0.37448(10) 0.74459(19) 0.33129(16) 0.0212(6) Uani 1 1 d
C41 C 0.38077(14) 0.7213(3) 0.2393(2) 0.0290(8) Uani 1 1 d
H41A H 0.4223(13) 0.721(2) 0.2402(19) 0.032(9) Uiso 1 1 d
H41B H 0.3618(12) 0.774(2) 0.1964(19) 0.025(8) Uiso 1 1 d
C42 C 0.35420(13) 0.6183(3) 0.2094(2) 0.0261(8) Uani 1 1 d
C43 C 0.32783(16) 0.5964(3) 0.1230(2) 0.0375(10) Uani 1 1 d
H43 H 0.3306(13) 0.639(2) 0.0861(19) 0.026(9) Uiso 1 1 d
C44 C 0.30390(17) 0.5028(3) 0.1013(2) 0.0458(11) Uani 1 1 d
H44 H 0.2873(13) 0.500(3) 0.036(2) 0.038(9) Uiso 1 1 d
C45 C 0.30521(18) 0.4318(3) 0.1671(3) 0.0456(12) Uani 1 1 d
H45 H 0.2945(13) 0.391(2) 0.1595(19) 0.014(9) Uiso 1 1 d
C46 C 0.33105(13) 0.4566(3) 0.2539(2) 0.0284(9) Uani 1 1 d
C47 C 0.33059(13) 0.3859(3) 0.3313(2) 0.0285(9) Uani 1 1 d
C51 C 0.40656(14) 0.8403(2) 0.3626(2) 0.0269(8) Uani 1 1 d
H51A H 0.3797(13) 0.907(2) 0.3502(19) 0.030(9) Uiso 1 1 d
H51B H 0.4401(14) 0.846(3) 0.341(2) 0.037(10) Uiso 1 1 d
C52 C 0.43265(13) 0.8411(2) 0.4605(2) 0.0234(8) Uani 1 1 d
C53 C 0.43829(14) 0.9312(2) 0.5093(2) 0.0285(8) Uani 1 1 d
H53 H 0.4217(12) 0.986(2) 0.4824(18) 0.020(8) Uiso 1 1 d
C54 C 0.47012(14) 0.9307(2) 0.5947(2) 0.0289(8) Uani 1 1 d
H54 H 0.4722(13) 0.993(3) 0.624(2) 0.037(10) Uiso 1 1 d
C55 C 0.49686(13) 0.8415(3) 0.6296(2) 0.0256(8) Uani 1 1 d
H55 H 0.5203(13) 0.839(2) 0.684(2) 0.033(9) Uiso 1 1 d
C56 C 0.48852(12) 0.7525(2) 0.57868(19) 0.0199(7) Uani 1 1 d
C57 C 0.51840(12) 0.6522(2) 0.60930(19) 0.0210(7) Uani 1 1 d
C61 C 0.30975(13) 0.7586(3) 0.3322(2) 0.0264(8) Uani 1 1 d
H61A H 0.2975(13) 0.833(3) 0.319(2) 0.035(9) Uiso 1 1 d
H61B H 0.2868(13) 0.724(2) 0.291(2) 0.033(9) Uiso 1 1 d
C62 C 0.29225(12) 0.7253(2) 0.41547(19) 0.0215(7) Uani 1 1 d
C63 C 0.23916(13) 0.7596(3) 0.4359(2) 0.0298(9) Uani 1 1 d
H63 H 0.2201(14) 0.815(3) 0.402(2) 0.039(10) Uiso 1 1 d
C64 C 0.21973(14) 0.7198(3) 0.5079(2) 0.0365(10) Uani 1 1 d
H64 H 0.1813(12) 0.755(2) 0.5181(19) 0.028(9) Uiso 1 1 d
C65 C 0.25521(14) 0.6478(3) 0.5598(2) 0.0338(9) Uani 1 1 d
H65 H 0.2446(12) 0.631(2) 0.6072(19) 0.022(9) Uiso 1 1 d
C66 C 0.30804(13) 0.6182(2) 0.5389(2) 0.0239(8) Uani 1 1 d
C67 C 0.34999(14) 0.5439(2) 0.5967(2) 0.0252(8) Uani 1 1 d
O101 O 0.29471(18) 0.4863(4) 0.8889(3) 0.1309(17) Uani 1 1 d
O102 O 0.36045(14) 0.3853(2) 0.8029(2) 0.0835(12) Uani 1 1 d
O103 O 0.37633(11) 0.2115(2) 0.48989(17) 0.0582(9) Uani 1 1 d
O104 O 0.54502(10) 0.70559(19) 0.85437(15) 0.0371(7) Uani 1 1 d
O105 O 0.17062(12) 0.6031(2) 0.74215(18) 0.0583(9) Uani 1 1 d

loop_
_atom_site_aniso_label
_atom_site_aniso_U_11
_atom_site_aniso_U_22
_atom_site_aniso_U_33
_atom_site_aniso_U_23
_atom_site_aniso_U_13
_atom_site_aniso_U_12
Nd1 0.01630(7) 0.01367(7) 0.01127(6) 0.00098(6) 0.00156(5) 0.00091(6)
O1 0.0259(10) 0.0219(11) 0.0140(9) -0.0012(8) 0.0049(8) -0.0054(9)
O2 0.0314(11) 0.0332(12) 0.0146(10) -0.0062(9) 0.0030(9) -0.0041(11)
O3 0.0269(10) 0.0285(12) 0.0217(11) 0.0039(9) 0.0091(9) 0.0055(10)
O11 0.0166(9) 0.0182(10) 0.0166(10) 0.0001(8) -0.0025(8) 0.0000(8)
O12 0.0231(10) 0.0213(11) 0.0358(12) 0.0087(10) 0.0039(9) -0.0008(9)
O21 0.0169(9) 0.0254(11) 0.0251(11) 0.0053(9) 0.0068(8) 0.0038(9)
O22 0.0353(11) 0.0402(14) 0.0298(11) 0.0098(10) 0.0187(10) 0.0052(11)
N1 0.0229(12) 0.0157(12) 0.0127(11) -0.0006(9) 0.0048(10) -0.0005(10)
N2 0.0169(11) 0.0161(12) 0.0155(11) -0.0018(10) 0.0032(9) 0.0009(10)
N3 0.0197(11) 0.0181(12) 0.0134(11) -0.0027(10) 0.0030(9) 0.0030(10)
N4 0.0247(12) 0.0139(12) 0.0142(11) -0.0016(10) 0.0020(10) 0.0002(10)
C1 0.0294(15) 0.0191(15) 0.0147(14) 0.0004(12) 0.0063(12) -0.0017(13)
C2 0.0240(14) 0.0175(15) 0.0165(13) -0.0014(12) 0.0055(12) 0.0012(13)
C3 0.0342(16) 0.0201(16) 0.0201(15) -0.0024(12) 0.0106(13) -0.0031(14)
C4 0.0306(16) 0.0242(17) 0.0289(17) -0.0019(14) 0.0073(14) -0.0095(14)
C5 0.0261(15) 0.0192(15) 0.0243(15) -0.0050(13) 0.0048(13) -0.0040(13)
C6 0.0207(13) 0.0150(14) 0.0162(14) -0.0018(12) 0.0035(11) 0.0067(12)
C7 0.0225(14) 0.0200(15) 0.0171(14) -0.0012(12) 0.0055(12) 0.0064(13)
C11 0.0335(16) 0.0225(16) 0.0126(14) -0.0003(12) -0.0025(13) -0.0050(14)
C12 0.0177(13) 0.0199(15) 0.0150(13) -0.0009(12) 0.0031(11) 0.0028(12)
C13 0.0231(15) 0.0253(16) 0.0186(15) 0.0014(13) -0.0021(12) 0.0051(14)
C14 0.0215(15) 0.0275(18) 0.0300(17) -0.0049(14) -0.0060(14) -0.0046(14)
C15 0.0203(14) 0.0224(17) 0.0295(17) 0.0006(14) 0.0000(13) -0.0043(13)
C16 0.0143(13) 0.0168(14) 0.0205(14) -0.0008(12) 0.0020(11) 0.0003(12)
C17 0.0155(13) 0.0177(15) 0.0204(14) -0.0013(12) 0.0055(11) 0.0018(12)
C21 0.0279(15) 0.0159(15) 0.0242(15) -0.0007(13) 0.0011(13) 0.0044(13)
C22 0.0227(14) 0.0208(16) 0.0148(14) -0.0035(12) -0.0013(12) 0.0045(13)
C23 0.0271(16) 0.0259(18) 0.0261(16) -0.0030(14) -0.0040(14) 0.0054(14)
C24 0.0231(15) 0.0341(19) 0.0310(18) -0.0026(15) 0.0022(14) 0.0079(15)
C25 0.0226(15) 0.0286(18) 0.0221(15) -0.0027(13) 0.0041(13) 0.0030(14)
C26 0.0208(14) 0.0204(15) 0.0150(14) -0.0039(12) -0.0007(12) 0.0016(13)
C27 0.0222(14) 0.0225(16) 0.0157(14) -0.0054(12) 0.0006(12) -0.0004(13)
Nd2 0.01554(7) 0.01755(8) 0.01663(7) -0.00040(6) 0.00091(6) 0.00270(7)
O41 0.0241(10) 0.0279(12) 0.0289(12) -0.0017(10) 0.0037(9) -0.0022(10)
O42 0.0445(14) 0.0287(13) 0.0530(16) -0.0117(12) 0.0050(12) -0.0079(12)
O43 0.0279(11) 0.0360(13) 0.0178(10) 0.0067(9) 0.0057(9) 0.0024(10)
O51 0.0178(9) 0.0159(10) 0.0212(10) -0.0028(8) -0.0006(8) 0.0042(9)
O52 0.0338(12) 0.0382(14) 0.0221(11) -0.0062(11) -0.0055(10) 0.0110(11)
O61 0.0228(10) 0.0323(13) 0.0220(11) 0.0003(9) 0.0048(9) 0.0028(10)
O62 0.0432(13) 0.0440(15) 0.0510(14) 0.0164(12) 0.0259(11) 0.0012(13)
N41 0.0198(12) 0.0263(14) 0.0222(13) -0.0014(11) 0.0018(11) 0.0061(11)
N42 0.0154(11) 0.0183(13) 0.0226(12) -0.0004(10) 0.0039(10) 0.0019(10)
N43 0.0154(11) 0.0225(14) 0.0258(13) -0.0074(11) 0.0048(10) -0.0014(11)
N44 0.0163(11) 0.0229(14) 0.0230(13) 0.0029(11) 0.0011(10) 0.0040(11)
C41 0.0281(16) 0.0353(19) 0.0230(16) 0.0103(15) 0.0035(13) 0.0068(15)
C42 0.0230(15) 0.0311(18) 0.0232(16) 0.0003(14) 0.0022(13) 0.0116(14)
C43 0.0413(19) 0.048(2) 0.0221(17) 0.0047(16) 0.0042(15) 0.0118(18)
C44 0.048(2) 0.058(3) 0.0282(19) -0.0104(19) -0.0001(17) 0.006(2)
C45 0.047(2) 0.036(2) 0.048(2) -0.0199(19) -0.0030(19) 0.0028(19)
C46 0.0200(15) 0.0293(18) 0.0328(18) -0.0109(15) -0.0017(14) 0.0073(14)
C47 0.0198(15) 0.0278(18) 0.0359(18) -0.0096(15) 0.0013(14) 0.0015(14)
C51 0.0251(15) 0.0182(16) 0.0364(18) 0.0068(14) 0.0035(14) 0.0012(13)
C52 0.0182(14) 0.0202(16) 0.0318(17) 0.0024(13) 0.0053(13) -0.0014(13)
C53 0.0239(15) 0.0197(16) 0.0437(19) 0.0024(15) 0.0110(14) 0.0023(14)
C54 0.0309(16) 0.0171(16) 0.0409(19) -0.0078(15) 0.0126(15) -0.0012(14)
C55 0.0232(15) 0.0288(18) 0.0258(16) -0.0076(14) 0.0072(13) -0.0031(14)
C56 0.0182(13) 0.0199(15) 0.0238(15) -0.0026(12) 0.0096(12) -0.0044(12)
C57 0.0161(13) 0.0261(17) 0.0208(14) -0.0024(13) 0.0034(12) 0.0005(13)
C61 0.0180(14) 0.0280(18) 0.0310(17) -0.0012(14) -0.0003(13) 0.0072(14)
C62 0.0153(13) 0.0207(16) 0.0263(16) -0.0094(13) -0.0006(12) -0.0012(13)
C63 0.0216(15) 0.0289(18) 0.0358(18) -0.0078(15) -0.0015(14) 0.0047(14)
C64 0.0187(15) 0.037(2) 0.055(2) -0.0131(18) 0.0122(15) 0.0003(16)
C65 0.0248(15) 0.042(2) 0.0373(18) -0.0107(17) 0.0136(14) -0.0070(16)
C66 0.0237(15) 0.0186(16) 0.0292(16) -0.0092(13) 0.0053(13) -0.0065(13)
C67 0.0283(16) 0.0215(16) 0.0255(16) -0.0049(13) 0.0049(14) -0.0038(14)
O101 0.126(3) 0.163(4) 0.109(3) -0.019(3) 0.036(2) -0.093(3)
O102 0.076(2) 0.0484(19) 0.104(3) 0.0237(19) -0.035(2) -0.0091(17)
O103 0.0474(15) 0.081(2) 0.0410(16) 0.0034(16) -0.0040(13) 0.0123(16)
O104 0.0366(12) 0.0401(14) 0.0348(13) -0.0113(11) 0.0082(10) 0.0048(12)
O105 0.0440(15) 0.076(2) 0.0508(17) -0.0056(16) -0.0015(14) 0.0005(16)

loop_
_atom_type_symbol
_atom_type_description
_atom_type_scat_dispersion_real
_atom_type_scat_dispersion_imag
_atom_type_scat_source
C C 0.0033 0.0016 'International Tables Vol C Tables 4.2.6.8 and 6.1.1.4'
H H 0.0000 0.0000 'International Tables Vol C Tables 4.2.6.8 and 6.1.1.4'
N N 0.0061 0.0033 'International Tables Vol C Tables 4.2.6.8 and 6.1.1.4'
O O 0.0106 0.0060 'International Tables Vol C Tables 4.2.6.8 and 6.1.1.4'
Nd Nd -0.1943 3.0179 'International Tables Vol C Tables 4.2.6.8 and 6.1.1.4'

loop_
_geom_angle_atom_site_label_1
_geom_angle_atom_site_label_2
_geom_angle_atom_site_label_3
_geom_angle
_geom_angle_site_symmetry_1
_geom_angle_site_symmetry_3
O11 Nd1 O21 81.30(6) 3_565 .
O11 Nd1 O1 75.91(6) 3_565 .
O21 Nd1 O1 74.71(7) . .
O11 Nd1 O11 63.45(7) 3_565 .
O21 Nd1 O11 67.56(7) . .
O1 Nd1 O11 127.33(6) . .
O11 Nd1 O3 77.81(6) 3_565 .
O21 Nd1 O3 143.98(7) . .
O1 Nd1 O3 126.71(6) . .
O11 Nd1 O3 76.88(7) . .
O11 Nd1 N3 141.76(7) 3_565 .
O21 Nd1 N3 63.77(7) . .
O1 Nd1 N3 80.09(7) . .
O11 Nd1 N3 112.18(7) . .
O3 Nd1 N3 140.13(7) . .
O11 Nd1 N1 105.30(7) 3_565 .
O21 Nd1 N1 132.38(7) . .
O1 Nd1 N1 62.14(7) . .
O11 Nd1 N1 157.54(7) . .
O3 Nd1 N1 81.79(7) . .
N3 Nd1 N1 88.77(7) . .
O11 Nd1 N2 123.47(7) 3_565 .
O21 Nd1 N2 88.18(7) . .
O1 Nd1 N2 152.36(7) . .
O11 Nd1 N2 61.23(6) . .
O3 Nd1 N2 79.49(7) . .
N3 Nd1 N2 72.84(7) . .
N1 Nd1 N2 121.61(7) . .
O11 Nd1 N4 153.21(7) 3_565 .
O21 Nd1 N4 125.46(7) . .
O1 Nd1 N4 109.99(7) . .
O11 Nd1 N4 121.55(6) . .
O3 Nd1 N4 78.15(7) . .
N3 Nd1 N4 63.89(7) . .
N1 Nd1 N4 59.46(7) . .
N2 Nd1 N4 62.71(7) . .
C7 O1 Nd1 122.79(18) . .
C17 O11 Nd1 119.43(17) . 3_565
C17 O11 Nd1 120.78(17) . .
Nd1 O11 Nd1 116.55(7) 3_565 .
C27 O21 Nd1 126.19(18) . .
C2 N1 C6 119.8(2) . .
C2 N1 Nd1 121.39(18) . .
C6 N1 Nd1 114.65(18) . .
C12 N2 C16 119.0(2) . .
C12 N2 Nd1 123.84(18) . .
C16 N2 Nd1 116.18(17) . .
C22 N3 C26 118.6(2) . .
C22 N3 Nd1 122.73(19) . .
C26 N3 Nd1 118.63(18) . .
C11 N4 C21 109.2(2) . .
C11 N4 C1 109.6(2) . .
C21 N4 C1 107.3(2) . .
C11 N4 Nd1 114.58(17) . .
C21 N4 Nd1 106.82(16) . .
C1 N4 Nd1 109.00(15) . .
N4 C1 C2 111.4(2) . .
N1 C2 C3 121.4(2) . .
N1 C2 C1 116.9(3) . .
C3 C2 C1 121.7(3) . .
C4 C3 C2 118.1(3) . .
C3 C4 C5 120.2(3) . .
C6 C5 C4 118.1(3) . .
N1 C6 C5 122.3(3) . .
N1 C6 C7 114.1(2) . .
C5 C6 C7 123.6(2) . .
O2 C7 O1 126.4(3) . .
O2 C7 C6 118.3(3) . .
O1 C7 C6 115.2(2) . .
N4 C11 C12 114.6(2) . .
N2 C12 C13 121.6(3) . .
N2 C12 C11 118.1(2) . .
C13 C12 C11 120.0(3) . .
C14 C13 C12 118.9(3) . .
C13 C14 C15 120.2(3) . .
C14 C15 C16 117.3(3) . .
N2 C16 C15 122.9(3) . .
N2 C16 C17 115.8(2) . .
C15 C16 C17 121.3(3) . .
O12 C17 O11 125.6(3) . .
O12 C17 C16 120.9(2) . .
O11 C17 C16 113.4(2) . .
N4 C21 C22 115.1(2) . .
N3 C22 C23 121.7(3) . .
N3 C22 C21 117.1(2) . .
C23 C22 C21 120.8(3) . .
C24 C23 C22 119.3(3) . .
C23 C24 C25 119.3(3) . .
C26 C25 C24 118.3(3) . .
N3 C26 C25 122.7(3) . .
N3 C26 C27 115.5(2) . .
C25 C26 C27 121.8(3) . .
O22 C27 O21 125.3(3) . .
O22 C27 C26 119.2(3) . .
O21 C27 C26 115.6(3) . .
O61 Nd2 O51 87.09(7) . 3_666
O61 Nd2 O41 74.40(7) . .
O51 Nd2 O41 74.62(7) 3_666 .
O61 Nd2 O43 144.73(6) . .
O51 Nd2 O43 73.31(7) 3_666 .
O41 Nd2 O43 125.30(7) . .
O61 Nd2 O51 69.01(7) . .
O51 Nd2 O51 64.10(8) 3_666 .
O41 Nd2 O51 125.00(7) . .
O43 Nd2 O51 76.03(6) . .
O61 Nd2 N41 130.06(7) . .
O51 Nd2 N41 104.32(7) 3_666 .
O41 Nd2 N41 62.89(8) . .
O43 Nd2 N41 83.91(7) . .
O51 Nd2 N41 158.98(7) . .
O61 Nd2 N43 64.09(7) . .
O51 Nd2 N43 145.90(7) 3_666 .
O41 Nd2 N43 80.05(7) . .
O43 Nd2 N43 140.77(8) . .
O51 Nd2 N43 116.27(7) . .
N41 Nd2 N43 83.40(7) . .
O61 Nd2 N42 86.67(7) . .
O51 Nd2 N42 124.00(6) 3_666 .
O41 Nd2 N42 153.21(7) . .
O43 Nd2 N42 80.87(7) . .
O51 Nd2 N42 61.79(7) . .
N41 Nd2 N42 121.47(8) . .
N43 Nd2 N42 74.62(7) . .
O61 Nd2 N44 122.55(7) . .
O51 Nd2 N44 150.30(7) 3_666 .
O41 Nd2 N44 112.62(7) . .
O43 Nd2 N44 79.85(7) . .
O51 Nd2 N44 121.40(7) . .
N41 Nd2 N44 59.64(7) . .
N43 Nd2 N44 61.74(7) . .
N42 Nd2 N44 62.14(7) . .
C47 O41 Nd2 123.3(2) . .
C57 O51 Nd2 121.60(17) . 3_666
C57 O51 Nd2 120.25(17) . .
Nd2 O51 Nd2 115.90(7) 3_666 .
C67 O61 Nd2 125.19(18) . .
C46 N41 C42 119.2(3) . .
C46 N41 Nd2 117.2(2) . .
C42 N41 Nd2 122.7(2) . .
C52 N42 C56 118.2(3) . .
C52 N42 Nd2 124.82(18) . .
C56 N42 Nd2 115.36(18) . .
C62 N43 C66 118.7(3) . .
C62 N43 Nd2 125.5(2) . .
C66 N43 Nd2 115.57(18) . .
C51 N44 C41 110.2(2) . .
C51 N44 C61 108.9(2) . .
C41 N44 C61 108.8(2) . .
C51 N44 Nd2 112.71(16) . .
C41 N44 Nd2 104.76(18) . .
C61 N44 Nd2 111.37(18) . .
N44 C41 C42 111.2(3) . .
N41 C42 C43 121.2(3) . .
N41 C42 C41 115.3(3) . .
C43 C42 C41 123.4(3) . .
C44 C43 C42 120.2(3) . .
C43 C44 C45 118.6(3) . .
C44 C45 C46 120.0(4) . .
N41 C46 C45 120.8(3) . .
N41 C46 C47 115.6(3) . .
C45 C46 C47 123.5(3) . .
O42 C47 O41 124.5(3) . .
O42 C47 C46 119.1(3) . .
O41 C47 C46 116.4(3) . .
N44 C51 C52 113.9(3) . .
N42 C52 C53 122.1(3) . .
N42 C52 C51 115.9(3) . .
C53 C52 C51 121.7(3) . .
C54 C53 C52 119.4(3) . .
C55 C54 C53 119.4(3) . .
C54 C55 C56 118.9(3) . .
N42 C56 C55 121.9(3) . .
N42 C56 C57 115.1(2) . .
C55 C56 C57 122.9(3) . .
O52 C57 O51 124.0(3) . .
O52 C57 C56 121.0(3) . .
O51 C57 C56 115.0(2) . .
C62 C61 N44 114.5(2) . .
N43 C62 C63 121.2(3) . .
N43 C62 C61 118.3(3) . .
C63 C62 C61 120.3(3) . .
C64 C63 C62 120.2(3) . .
C63 C64 C65 118.1(3) . .
C66 C65 C64 119.9(3) . .
N43 C66 C65 121.9(3) . .
N43 C66 C67 116.4(3) . .
C65 C66 C67 121.7(3) . .
O62 C67 O61 126.3(3) . .
O62 C67 C66 118.4(3) . .
O61 C67 C66 115.2(3) . .

loop_
_geom_bond_atom_site_label_1
_geom_bond_atom_site_label_2
_geom_bond_distance
_geom_bond_site_symmetry_2
Nd1 O11 2.4353(18) 3_565
Nd1 O21 2.446(2) .
Nd1 O1 2.4657(19) .
Nd1 O11 2.491(2) .
Nd1 O3 2.514(2) .
Nd1 N3 2.582(2) .
Nd1 N1 2.594(2) .
Nd1 N2 2.636(2) .
Nd1 N4 2.793(2) .
O1 C7 1.270(3) .
O2 C7 1.252(3) .
O11 C17 1.299(3) .
O11 Nd1 2.4353(18) 3_565
O12 C17 1.212(4) .
O21 C27 1.282(3) .
O22 C27 1.237(4) .
N1 C2 1.340(4) .
N1 C6 1.349(3) .
N2 C12 1.337(3) .
N2 C16 1.338(4) .
N3 C22 1.343(4) .
N3 C26 1.352(4) .
N4 C11 1.483(3) .
N4 C21 1.492(4) .
N4 C1 1.497(4) .
C1 C2 1.499(4) .
C2 C3 1.402(4) .
C3 C4 1.381(4) .
C4 C5 1.401(4) .
C5 C6 1.369(4) .
C6 C7 1.517(4) .
C11 C12 1.503(4) .
C12 C13 1.387(4) .
C13 C14 1.374(4) .
C14 C15 1.384(4) .
C15 C16 1.391(4) .
C16 C17 1.504(4) .
C21 C22 1.502(4) .
C22 C23 1.384(4) .
C23 C24 1.380(5) .
C24 C25 1.391(5) .
C25 C26 1.376(4) .
C26 C27 1.523(4) .
Nd2 O61 2.423(2) .
Nd2 O51 2.4564(19) 3_666
Nd2 O41 2.478(2) .
Nd2 O43 2.487(2) .
Nd2 O51 2.4995(18) .
Nd2 N41 2.600(2) .
Nd2 N43 2.614(2) .
Nd2 N42 2.619(2) .
Nd2 N44 2.834(2) .
O41 C47 1.271(4) .
O42 C47 1.238(4) .
O51 C57 1.287(3) .
O51 Nd2 2.4563(19) 3_666
O52 C57 1.230(3) .
O61 C67 1.282(4) .
O62 C67 1.219(4) .
N41 C46 1.332(4) .
N41 C42 1.346(4) .
N42 C52 1.340(4) .
N42 C56 1.357(3) .
N43 C62 1.343(4) .
N43 C66 1.363(4) .
N44 C51 1.478(4) .
N44 C41 1.488(4) .
N44 C61 1.501(4) .
C41 C42 1.506(5) .
C42 C43 1.378(4) .
C43 C44 1.351(6) .
C44 C45 1.369(6) .
C45 C46 1.388(5) .
C46 C47 1.509(5) .
C51 C52 1.508(4) .
C52 C53 1.385(4) .
C53 C54 1.372(5) .
C54 C55 1.371(4) .
C55 C56 1.391(4) .
C56 C57 1.506(4) .
C61 C62 1.487(4) .
C62 C63 1.394(4) .
C63 C64 1.381(5) .
C64 C65 1.385(5) .
C65 C66 1.372(4) .
C66 C67 1.521(4) .
